data_7713592
loop_
_publ_author_name
'Kang, Ming'
'Gao, Bohong'
'Zhang, Shimin'
'Hao, Pengfei'
'Li, Gao-Peng'
'Shen, Junju'
'Fu, Yunlong'

_publ_section_title
;
 The effect of conjugation degree of aromatic carboxylic acids on
 electronic and photo-responsive behaviors of naphthalenediimide-based
 coordination polymers
;
_journal_name_full 'Dalton Transactions'
_journal_paper_doi 10.1039/D3DT01662E
_journal_year 2023
_chemical_formula_moiety 'C42 H26 Cd N4 O8'
_chemical_formula_sum 'C42 H26 Cd N4 O8'
_chemical_formula_weight 827.07
_space_group_crystal_system monoclinic
_space_group_IT_number 15
_space_group_name_Hall '-C 2yc'
_space_group_name_H-M_alt 'C 1 2/c 1'
_atom_sites_solution_hydrogens geom
_audit_creation_date 2021-04-09
_audit_creation_method
;
Olex2 1.3
(compiled 2020.11.12 svn.r5f609507 for OlexSys, GUI svn.r6272)
;
_audit_update_record
;
2023-05-16 deposited with the CCDC.	2023-07-28 downloaded from the CCDC.
;
_cell_angle_alpha 90
_cell_angle_beta 93.109(2)
_cell_angle_gamma 90
_cell_formula_units_Z 4
_cell_length_a 15.2689(9)
_cell_length_b 8.7100(5)
_cell_length_c 26.6400(15)
_cell_measurement_reflns_used 9926
_cell_measurement_temperature 293(2)
_cell_measurement_theta_max 28.08
_cell_measurement_theta_min 2.67
_cell_volume 3537.7(4)
_computing_molecular_graphics 'Olex2 1.3 (Dolomanov et al., 2009)'
_computing_publication_material 'Olex2 1.3 (Dolomanov et al., 2009)'
_computing_structure_refinement 'SHELXL-2014/7 (Sheldrick, 2014)'
_diffrn_ambient_temperature 293(2)
_diffrn_measured_fraction_theta_full 0.996
_diffrn_measured_fraction_theta_max 0.995
_diffrn_measurement_device_type 'CCD area detector'
_diffrn_measurement_method 'phi and omega scans'
_diffrn_radiation_type MoK\a
_diffrn_radiation_wavelength 0.71073
_diffrn_reflns_av_R_equivalents 0.0261
_diffrn_reflns_av_unetI/netI 0.0224
_diffrn_reflns_Laue_measured_fraction_full 0.996
_diffrn_reflns_Laue_measured_fraction_max 0.995
_diffrn_reflns_limit_h_max 20
_diffrn_reflns_limit_h_min -20
_diffrn_reflns_limit_k_max 11
_diffrn_reflns_limit_k_min -11
_diffrn_reflns_limit_l_max 35
_diffrn_reflns_limit_l_min -35
_diffrn_reflns_number 21567
_diffrn_reflns_point_group_measured_fraction_full 0.996
_diffrn_reflns_point_group_measured_fraction_max 0.995
_diffrn_reflns_theta_full 25.242
_diffrn_reflns_theta_max 28.322
_diffrn_reflns_theta_min 2.693
_diffrn_source 'sealed tube'
_exptl_absorpt_coefficient_mu 0.680
_exptl_absorpt_correction_type none
_exptl_crystal_colour orange
_exptl_crystal_colour_primary orange
_exptl_crystal_density_diffrn 1.553
_exptl_crystal_description plack
_exptl_crystal_F_000 1672
_exptl_crystal_size_max 0.24
_exptl_crystal_size_mid 0.16
_exptl_crystal_size_min 0.06
_refine_diff_density_max 0.450
_refine_diff_density_min -0.301
_refine_diff_density_rms 0.057
_refine_ls_extinction_method none
_refine_ls_goodness_of_fit_ref 1.107
_refine_ls_hydrogen_treatment constr
_refine_ls_matrix_type full
_refine_ls_number_parameters 259
_refine_ls_number_reflns 4384
_refine_ls_number_restraints 44
_refine_ls_restrained_S_all 1.157
_refine_ls_R_factor_all 0.0380
_refine_ls_R_factor_gt 0.0308
_refine_ls_shift/su_max 0.001
_refine_ls_shift/su_mean 0.000
_refine_ls_structure_factor_coef Fsqd
_refine_ls_weighting_details 'w=1/[\s^2^(Fo^2^)+(0.0385P)^2^+2.9366P] where P=(Fo^2^+2Fc^2^)/3'
_refine_ls_weighting_scheme calc
_refine_ls_wR_factor_gt 0.0787
_refine_ls_wR_factor_ref 0.0816
_reflns_Friedel_coverage 0.000
_reflns_number_gt 3908
_reflns_number_total 4384
_reflns_threshold_expression 'I > 2\s(I)'
_cod_data_source_file d3dt01662e2.cif
_cod_data_source_block aa_CCDC2
_cod_original_sg_symbol_H-M 'C 2/c'
_cod_database_code 7713592
_shelx_shelxl_version_number 2014/7
_shelx_space_group_comment
;
The symmetry employed for this shelxl refinement is uniquely defined
by the following loop, which should always be used as a source of
symmetry information in preference to the above space-group names.
They are only intended as comments.
;
_shelx_estimated_absorpt_t_max 0.960
_shelx_estimated_absorpt_t_min 0.854
_olex2_refinement_description
;
1. Restrained distances
 C21-C21_$2
 1.36 with sigma of 0.01
 C21A-C21A_$2
 1.36 with sigma of 0.01
2. Uiso/Uaniso restraints and constraints
Uanis(C21) \\sim Ueq, Uanis(C18) \\sim Ueq, Uanis(C17) \\sim Ueq, Uanis(C16)
\\sim Ueq, Uanis(C15) \\sim Ueq, Uanis(C20) \\sim Ueq, Uanis(C19) \\sim Ueq:
with sigma of 0.01 and sigma for terminal atoms of 0.02
Uanis(C21) \\sim Ueq, Uanis(C18) \\sim Ueq: with sigma of 0.01 and sigma for
terminal atoms of 0.01
3. Others
 Sof(C21A)=Sof(H21A)=1-FVAR(1)
 Sof(C21)=Sof(H21)=FVAR(1)
4.a Secondary CH2 refined with riding coordinates:
 C6(H6A,H6B)
4.b Aromatic/amide H refined with riding coordinates:
 C1(H1), C2(H2), C3(H3), C5(H5), C12(H12), C13(H13), C16(H16), C17(H17),
 C19(H19), C20(H20), C21(H21), C21A(H21A)
;
_olex2_submission_special_instructions 'No special instructions were received'

loop_
_space_group_symop_operation_xyz
'x, y, z'
'-x, y, -z+1/2'
'x+1/2, y+1/2, z'
'-x+1/2, y+1/2, -z+1/2'
'-x, -y, -z'
'x, -y, z-1/2'
'-x+1/2, -y+1/2, -z'
'x+1/2, -y+1/2, z-1/2'

loop_
_atom_site_label
_atom_site_type_symbol
_atom_site_fract_x
_atom_site_fract_y
_atom_site_fract_z
_atom_site_U_iso_or_equiv
_atom_site_adp_type
_atom_site_occupancy
_atom_site_site_symmetry_order
_atom_site_calc_flag
_atom_site_refinement_flags_posn
_atom_site_refinement_flags_adp
_atom_site_refinement_flags_occupancy
_atom_site_disorder_assembly
_atom_site_disorder_group
Cd1 Cd 0.5000 0.78438(2) 0.2500 0.03907(8) Uani 1 2 d S T P . .
C1 C 0.35168(15) 0.5348(3) 0.26746(8) 0.0481(5) Uani 1 1 d . . . . .
H1 H 0.3333 0.6056 0.2908 0.058 Uiso 1 1 calc R U . . .
C2 C 0.32390(16) 0.3857(3) 0.27068(9) 0.0546(6) Uani 1 1 d . . . . .
H2 H 0.2869 0.3562 0.2955 0.065 Uiso 1 1 calc R U . . .
C3 C 0.35165(16) 0.2804(3) 0.23655(9) 0.0486(5) Uani 1 1 d . . . . .
H3 H 0.3353 0.1779 0.2389 0.058 Uiso 1 1 calc R U . . .
C4 C 0.40398(13) 0.3276(2) 0.19860(7) 0.0370(4) Uani 1 1 d . . . . .
C5 C 0.42802(13) 0.4798(2) 0.19787(7) 0.0397(4) Uani 1 1 d . . . . .
H5 H 0.4626 0.5131 0.1723 0.048 Uiso 1 1 calc R U . . .
C6 C 0.43566(15) 0.2176(3) 0.15976(8) 0.0446(5) Uani 1 1 d . . . . .
H6A H 0.4962 0.2407 0.1535 0.054 Uiso 1 1 calc R U . . .
H6B H 0.4334 0.1137 0.1727 0.054 Uiso 1 1 calc R U . . .
C7 C 0.41207(15) 0.3189(3) 0.07380(8) 0.0455(5) Uani 1 1 d . . . . .
C8 C 0.35719(14) 0.3231(3) 0.02605(8) 0.0446(5) Uani 1 1 d . . . . .
C9 C 0.27616(14) 0.2454(2) 0.02251(8) 0.0386(4) Uani 1 1 d . . . . .
C10 C 0.24675(14) 0.1601(3) 0.06320(8) 0.0429(5) Uani 1 1 d . . . . .
C11 C 0.30255(15) 0.1477(3) 0.11012(8) 0.0459(5) Uani 1 1 d . . . . .
C12 C 0.16749(17) 0.0868(3) 0.05926(9) 0.0587(7) Uani 1 1 d . . . . .
H12 H 0.1479 0.0317 0.0864 0.070 Uiso 1 1 calc R U . . .
C13 C 0.11612(16) 0.0950(4) 0.01448(9) 0.0616(7) Uani 1 1 d . . . . .
H13 H 0.0626 0.0439 0.0120 0.074 Uiso 1 1 calc R U . . .
C14 C 0.57759(17) 0.9052(3) 0.17224(9) 0.0494(6) Uani 1 1 d . . . . .
C15 C 0.62256(19) 0.9812(3) 0.13022(9) 0.0578(7) Uani 1 1 d . U . . .
C16 C 0.7018(2) 1.0544(4) 0.13967(13) 0.0773(9) Uani 1 1 d . U . . .
H16 H 0.7288 1.0520 0.1718 0.093 Uiso 1 1 calc R U . . .
C17 C 0.7414(3) 1.1314(4) 0.10142(16) 0.1017(13) Uani 1 1 d . U . . .
H17 H 0.7952 1.1792 0.1081 0.122 Uiso 1 1 calc R U . . .
C18 C 0.7026(3) 1.1386(4) 0.05384(16) 0.1045(15) Uani 1 1 d . U . . .
C19 C 0.6241(3) 1.0635(5) 0.04449(13) 0.1017(14) Uani 1 1 d . U . . .
H19 H 0.5974 1.0663 0.0123 0.122 Uiso 1 1 calc R U . . .
C20 C 0.5834(2) 0.9825(4) 0.08253(11) 0.0791(9) Uani 1 1 d . U . . .
H20 H 0.5309 0.9307 0.0755 0.095 Uiso 1 1 calc R U . . .
C21 C 0.7645(5) 1.2335(9) 0.02346(17) 0.066(2) Uani 0.529(13) 1 d D U P A 1
H21 H 0.8189 1.2665 0.0367 0.079 Uiso 0.529(13) 1 calc R U P A 1
N1 N 0.40423(12) 0.5824(2) 0.23198(7) 0.0438(4) Uani 1 1 d . . . . .
N2 N 0.38212(12) 0.2270(2) 0.11200(7) 0.0418(4) Uani 1 1 d . . . . .
O1 O 0.60561(13) 0.9313(2) 0.21640(7) 0.0631(5) Uani 1 1 d . . . . .
O2 O 0.51292(15) 0.8221(3) 0.16274(7) 0.0708(6) Uani 1 1 d . . . . .
O3 O 0.28128(12) 0.0725(2) 0.14573(6) 0.0645(5) Uani 1 1 d . . . . .
O4 O 0.47944(11) 0.3903(3) 0.07969(7) 0.0667(5) Uani 1 1 d . . . . .
C21A C 0.7129(4) 1.2101(8) 0.0008(4) 0.074(3) Uani 0.471(13) 1 d D . P A 2
H21A H 0.6724 1.1985 -0.0263 0.089 Uiso 0.471(13) 1 calc R U P A 2

loop_
_atom_site_aniso_label
_atom_site_aniso_U_11
_atom_site_aniso_U_22
_atom_site_aniso_U_33
_atom_site_aniso_U_23
_atom_site_aniso_U_13
_atom_site_aniso_U_12
Cd1 0.05520(14) 0.03110(12) 0.03236(11) 0.000 0.01583(8) 0.000
C1 0.0471(12) 0.0529(13) 0.0455(11) -0.0108(10) 0.0143(9) -0.0038(10)
C2 0.0574(14) 0.0620(16) 0.0461(12) -0.0037(11) 0.0198(10) -0.0128(12)
C3 0.0555(13) 0.0452(12) 0.0456(12) 0.0009(10) 0.0074(10) -0.0106(11)
C4 0.0350(10) 0.0412(10) 0.0343(9) -0.0023(8) -0.0011(7) 0.0012(8)
C5 0.0426(11) 0.0431(11) 0.0339(9) -0.0035(8) 0.0078(8) -0.0045(9)
C6 0.0433(11) 0.0445(12) 0.0460(11) -0.0063(10) 0.0015(9) 0.0026(10)
C7 0.0433(11) 0.0526(13) 0.0413(11) -0.0080(9) 0.0089(9) -0.0131(10)
C8 0.0424(11) 0.0509(13) 0.0414(11) -0.0083(9) 0.0097(9) -0.0179(10)
C9 0.0404(10) 0.0394(10) 0.0370(10) -0.0099(8) 0.0119(8) -0.0126(8)
C10 0.0439(11) 0.0475(12) 0.0382(10) -0.0067(9) 0.0104(8) -0.0147(10)
C11 0.0515(12) 0.0475(12) 0.0398(10) -0.0061(10) 0.0104(9) -0.0116(10)
C12 0.0576(14) 0.0744(18) 0.0449(12) 0.0031(12) 0.0110(10) -0.0325(13)
C13 0.0504(13) 0.086(2) 0.0489(13) 0.0012(13) 0.0066(10) -0.0389(14)
C14 0.0669(15) 0.0371(11) 0.0469(12) 0.0107(9) 0.0269(11) 0.0104(11)
C15 0.0830(18) 0.0407(12) 0.0534(13) 0.0143(10) 0.0375(12) 0.0150(12)
C16 0.094(2) 0.0617(17) 0.0808(19) 0.0134(15) 0.0497(17) -0.0010(16)
C17 0.126(3) 0.071(2) 0.117(3) 0.019(2) 0.081(3) -0.004(2)
C18 0.162(4) 0.0558(18) 0.106(3) 0.0284(19) 0.099(3) 0.027(2)
C19 0.158(4) 0.091(3) 0.0606(18) 0.0302(18) 0.053(2) 0.039(3)
C20 0.111(2) 0.076(2) 0.0540(15) 0.0192(14) 0.0364(15) 0.0183(18)
C21 0.077(4) 0.062(4) 0.062(4) 0.022(3) 0.036(3) 0.007(3)
N1 0.0499(10) 0.0411(10) 0.0412(9) -0.0052(8) 0.0105(8) -0.0042(8)
N2 0.0419(9) 0.0459(10) 0.0381(9) -0.0098(8) 0.0058(7) -0.0080(8)
O1 0.0823(13) 0.0602(11) 0.0491(9) 0.0075(8) 0.0234(9) -0.0152(10)
O2 0.0885(14) 0.0800(14) 0.0451(9) 0.0132(9) 0.0158(9) -0.0190(12)
O3 0.0706(11) 0.0779(13) 0.0453(9) 0.0092(9) 0.0048(8) -0.0284(10)
O4 0.0549(10) 0.0914(15) 0.0535(10) 0.0008(10) -0.0004(8) -0.0367(10)
C21A 0.109(7) 0.058(4) 0.061(5) 0.009(4) 0.043(5) 0.003(4)

loop_
_atom_type_symbol
_atom_type_description
_atom_type_scat_dispersion_real
_atom_type_scat_dispersion_imag
_atom_type_scat_source
C C 0.0033 0.0016 'International Tables Vol C Tables 4.2.6.8 and 6.1.1.4'
H H 0.0000 0.0000 'International Tables Vol C Tables 4.2.6.8 and 6.1.1.4'
Cd Cd -0.8075 1.2024 'International Tables Vol C Tables 4.2.6.8 and 6.1.1.4'
N N 0.0061 0.0033 'International Tables Vol C Tables 4.2.6.8 and 6.1.1.4'
O O 0.0106 0.0060 'International Tables Vol C Tables 4.2.6.8 and 6.1.1.4'

loop_
_geom_angle_atom_site_label_1
_geom_angle_atom_site_label_2
_geom_angle_atom_site_label_3
_geom_angle
_geom_angle_site_symmetry_1
_geom_angle_site_symmetry_3
_geom_angle_publ_flag
C14 Cd1 C14 133.35(10) 2_655 . ?
N1 Cd1 C14 116.19(7) 2_655 2_655 ?
N1 Cd1 C14 99.14(6) . 2_655 ?
N1 Cd1 C14 116.19(7) . . ?
N1 Cd1 C14 99.14(6) 2_655 . ?
N1 Cd1 N1 81.44(10) 2_655 . ?
N1 Cd1 O2 89.27(7) 2_655 2_655 ?
N1 Cd1 O2 102.90(7) . 2_655 ?
N1 Cd1 O2 89.27(7) . . ?
N1 Cd1 O2 102.90(7) 2_655 . ?
O1 Cd1 C14 28.01(7) 2_655 2_655 ?
O1 Cd1 C14 28.01(7) . . ?
O1 Cd1 C14 115.99(7) 2_655 . ?
O1 Cd1 C14 115.99(7) . 2_655 ?
O1 Cd1 N1 142.70(6) 2_655 2_655 ?
O1 Cd1 N1 93.19(7) 2_655 . ?
O1 Cd1 N1 142.70(6) . . ?
O1 Cd1 N1 93.19(7) . 2_655 ?
O1 Cd1 O1 111.68(10) 2_655 . ?
O1 Cd1 O2 113.97(7) 2_655 . ?
O1 Cd1 O2 55.80(7) . . ?
O1 Cd1 O2 113.96(7) . 2_655 ?
O1 Cd1 O2 55.80(7) 2_655 2_655 ?
O2 Cd1 C14 140.78(8) . 2_655 ?
O2 Cd1 C14 27.79(7) 2_655 2_655 ?
O2 Cd1 C14 27.78(7) . . ?
O2 Cd1 C14 140.78(8) 2_655 . ?
O2 Cd1 O2 164.04(11) 2_655 . ?
C2 C1 H1 118.8 . . ?
N1 C1 H1 118.8 . . ?
N1 C1 C2 122.5(2) . . ?
C1 C2 H2 120.5 . . ?
C1 C2 C3 118.9(2) . . ?
C3 C2 H2 120.5 . . ?
C2 C3 H3 120.1 . . ?
C2 C3 C4 119.7(2) . . ?
C4 C3 H3 120.1 . . ?
C3 C4 C6 122.1(2) . . ?
C5 C4 C3 117.5(2) . . ?
C5 C4 C6 120.43(19) . . ?
C4 C5 H5 118.3 . . ?
N1 C5 C4 123.46(19) . . ?
N1 C5 H5 118.3 . . ?
C4 C6 H6A 109.2 . . ?
C4 C6 H6B 109.2 . . ?
H6A C6 H6B 107.9 . . ?
N2 C6 C4 111.88(17) . . ?
N2 C6 H6A 109.2 . . ?
N2 C6 H6B 109.2 . . ?
N2 C7 C8 116.62(18) . . ?
O4 C7 C8 122.5(2) . . ?
O4 C7 N2 120.9(2) . . ?
C9 C8 C7 119.87(19) . . ?
C13 C8 C7 120.55(19) 7 . ?
C13 C8 C9 119.6(2) 7 . ?
C9 C9 C8 119.1(2) 7 . ?
C9 C9 C10 119.7(2) 7 . ?
C10 C9 C8 121.2(2) . . ?
C9 C10 C11 119.77(18) . . ?
C12 C10 C9 120.4(2) . . ?
C12 C10 C11 119.9(2) . . ?
N2 C11 C10 117.05(19) . . ?
O3 C11 C10 122.4(2) . . ?
O3 C11 N2 120.6(2) . . ?
C10 C12 H12 120.1 . . ?
C10 C12 C13 119.8(2) . . ?
C13 C12 H12 120.1 . . ?
C8 C13 C12 121.5(2) 7 . ?
C8 C13 H13 119.3 7 . ?
C12 C13 H13 119.3 . . ?
C15 C14 Cd1 176.75(19) . . ?
O1 C14 Cd1 58.88(11) . . ?
O1 C14 C15 118.4(2) . . ?
O2 C14 Cd1 62.88(12) . . ?
O2 C14 C15 119.8(2) . . ?
O2 C14 O1 121.8(2) . . ?
C16 C15 C14 120.1(3) . . ?
C20 C15 C14 120.0(3) . . ?
C20 C15 C16 119.9(3) . . ?
C15 C16 H16 119.9 . . ?
C15 C16 C17 120.2(4) . . ?
C17 C16 H16 119.9 . . ?
C16 C17 H17 119.4 . . ?
C18 C17 C16 121.2(4) . . ?
C18 C17 H17 119.4 . . ?
C17 C18 C19 118.3(3) . . ?
C17 C18 C21 105.5(5) . . ?
C17 C18 C21A 142.7(5) . . ?
C19 C18 C21 136.2(5) . . ?
C19 C18 C21A 98.9(4) . . ?
C18 C19 H19 119.2 . . ?
C18 C19 C20 121.5(4) . . ?
C20 C19 H19 119.2 . . ?
C15 C20 C19 118.9(4) . . ?
C15 C20 H20 120.6 . . ?
C19 C20 H20 120.6 . . ?
C18 C21 H21 122.2 . . ?
C21 C21 C18 115.6(10) 7_675 . ?
C21 C21 H21 122.2 7_675 . ?
C1 N1 Cd1 118.93(14) . . ?
C1 N1 C5 117.88(19) . . ?
C5 N1 Cd1 117.09(14) . . ?
C7 N2 C6 118.26(18) . . ?
C7 N2 C11 125.34(19) . . ?
C11 N2 C6 116.32(18) . . ?
C14 O1 Cd1 93.10(15) . . ?
C14 O2 Cd1 89.34(14) . . ?
C18 C21A H21A 124.3 . . ?
C21A C21A C18 111.4(11) 7_675 . ?
C21A C21A H21A 124.3 7_675 . ?

loop_
_geom_bond_atom_site_label_1
_geom_bond_atom_site_label_2
_geom_bond_distance
_geom_bond_site_symmetry_2
_geom_bond_publ_flag
Cd1 C14 2.659(2) . ?
Cd1 C14 2.659(2) 2_655 ?
Cd1 N1 2.3209(18) 2_655 ?
Cd1 N1 2.3210(18) . ?
Cd1 O1 2.2796(17) . ?
Cd1 O1 2.2795(17) 2_655 ?
Cd1 O2 2.3665(18) 2_655 ?
Cd1 O2 2.3666(18) . ?
C1 H1 0.9300 . ?
C1 C2 1.370(4) . ?
C1 N1 1.339(3) . ?
C2 H2 0.9300 . ?
C2 C3 1.375(3) . ?
C3 H3 0.9300 . ?
C3 C4 1.385(3) . ?
C4 C5 1.376(3) . ?
C4 C6 1.509(3) . ?
C5 H5 0.9300 . ?
C5 N1 1.339(3) . ?
C6 H6A 0.9700 . ?
C6 H6B 0.9700 . ?
C6 N2 1.477(3) . ?
C7 C8 1.485(3) . ?
C7 N2 1.391(3) . ?
C7 O4 1.205(3) . ?
C8 C9 1.409(3) . ?
C8 C13 1.374(3) 7 ?
C9 C9 1.407(4) 7 ?
C9 C10 1.408(3) . ?
C10 C11 1.478(3) . ?
C10 C12 1.367(3) . ?
C11 N2 1.396(3) . ?
C11 O3 1.211(3) . ?
C12 H12 0.9300 . ?
C12 C13 1.393(3) . ?
C13 C8 1.374(3) 7 ?
C13 H13 0.9300 . ?
C14 C15 1.499(3) . ?
C14 O1 1.251(3) . ?
C14 O2 1.239(3) . ?
C15 C16 1.379(4) . ?
C15 C20 1.375(4) . ?
C16 H16 0.9300 . ?
C16 C17 1.386(4) . ?
C17 H17 0.9300 . ?
C17 C18 1.371(6) . ?
C18 C19 1.376(6) . ?
C18 C21 1.521(9) . ?
C18 C21A 1.560(10) . ?
C19 H19 0.9300 . ?
C19 C20 1.407(4) . ?
C20 H20 0.9300 . ?
C21 C21 1.334(8) 7_675 ?
C21 H21 0.9300 . ?
C21A C21A 1.332(9) 7_675 ?
C21A H21A 0.9300 . ?

loop_
_geom_hbond_atom_site_label_D
_geom_hbond_atom_site_label_H
_geom_hbond_atom_site_label_A
_geom_hbond_distance_DH
_geom_hbond_distance_HA
_geom_hbond_distance_DA
_geom_hbond_angle_DHA
_geom_hbond_site_symmetry_A
C1 H1 O3 0.93 2.51 3.176(3) 128.3 4

loop_
_geom_torsion_atom_site_label_1
_geom_torsion_atom_site_label_2
_geom_torsion_atom_site_label_3
_geom_torsion_atom_site_label_4
_geom_torsion
_geom_torsion_site_symmetry_1
_geom_torsion_site_symmetry_2
_geom_torsion_site_symmetry_3
_geom_torsion_site_symmetry_4
_geom_torsion_publ_flag
C1 C2 C3 C4 -2.5(4) . . . . ?
C2 C1 N1 Cd1 -150.0(2) . . . . ?
C2 C1 N1 C5 1.8(3) . . . . ?
C2 C3 C4 C5 1.8(3) . . . . ?
C2 C3 C4 C6 -179.4(2) . . . . ?
C3 C4 C5 N1 0.7(3) . . . . ?
C3 C4 C6 N2 99.8(2) . . . . ?
C4 C5 N1 Cd1 149.77(17) . . . . ?
C4 C5 N1 C1 -2.5(3) . . . . ?
C4 C6 N2 C7 96.3(2) . . . . ?
C4 C6 N2 C11 -80.5(2) . . . . ?
C5 C4 C6 N2 -81.5(2) . . . . ?
C6 C4 C5 N1 -178.11(19) . . . . ?
C7 C8 C9 C9 178.1(2) . . . 7 ?
C7 C8 C9 C10 -1.6(3) . . . . ?
C8 C7 N2 C6 178.94(19) . . . . ?
C8 C7 N2 C11 -4.5(3) . . . . ?
C8 C9 C10 C11 -1.7(3) . . . . ?
C8 C9 C10 C12 179.3(2) . . . . ?
C9 C9 C10 C11 178.7(2) 7 . . . ?
C9 C9 C10 C12 -0.3(4) 7 . . . ?
C9 C10 C11 N2 1.9(3) . . . . ?
C9 C10 C11 O3 -178.1(2) . . . . ?
C9 C10 C12 C13 0.9(4) . . . . ?
C10 C11 N2 C6 178.00(19) . . . . ?
C10 C11 N2 C7 1.4(3) . . . . ?
C10 C12 C13 C8 -0.7(5) . . . 7 ?
C11 C10 C12 C13 -178.2(3) . . . . ?
C12 C10 C11 N2 -179.1(2) . . . . ?
C12 C10 C11 O3 0.9(4) . . . . ?
C13 C8 C9 C9 -0.5(4) 7 . . 7 ?
C13 C8 C9 C10 179.8(2) 7 . . . ?
C14 C15 C16 C17 -176.7(3) . . . . ?
C14 C15 C20 C19 175.7(3) . . . . ?
C15 C14 O1 Cd1 177.99(18) . . . . ?
C15 C14 O2 Cd1 -177.97(19) . . . . ?
C15 C16 C17 C18 0.9(5) . . . . ?
C16 C15 C20 C19 -2.1(4) . . . . ?
C16 C17 C18 C19 -1.8(5) . . . . ?
C16 C17 C18 C21 179.1(4) . . . . ?
C16 C17 C18 C21A 175.8(6) . . . . ?
C17 C18 C19 C20 0.8(5) . . . . ?
C17 C18 C21 C21 -174.4(7) . . . 7_675 ?
C17 C18 C21A C21A 3.2(13) . . . 7_675 ?
C18 C19 C20 C15 1.1(5) . . . . ?
C19 C18 C21 C21 6.7(11) . . . 7_675 ?
C19 C18 C21A C21A -179.0(8) . . . 7_675 ?
C20 C15 C16 C17 1.1(4) . . . . ?
C21 C18 C19 C20 179.5(5) . . . . ?
N1 C1 C2 C3 0.7(4) . . . . ?
N2 C7 C8 C9 4.5(3) . . . . ?
N2 C7 C8 C13 -176.9(2) . . . 7 ?
O1 C14 C15 C16 11.6(4) . . . . ?
O1 C14 C15 C20 -166.2(3) . . . . ?
O1 C14 O2 Cd1 0.2(2) . . . . ?
O2 C14 C15 C16 -170.2(2) . . . . ?
O2 C14 C15 C20 12.1(4) . . . . ?
O2 C14 O1 Cd1 -0.2(3) . . . . ?
O3 C11 N2 C6 -2.0(3) . . . . ?
O3 C11 N2 C7 -178.6(2) . . . . ?
O4 C7 C8 C9 -175.8(2) . . . . ?
O4 C7 C8 C13 2.8(4) . . . 7 ?
O4 C7 N2 C6 -0.8(3) . . . . ?
O4 C7 N2 C11 175.7(2) . . . . ?
C21A C18 C19 C20 -177.7(4) . . . . ?
